data_7208840
loop_
_publ_author_name
'Henderson, Wesley A.'
'Fylstra, Paul'
'De Long, Hugh C.'
'Trulove, Paul C.'
'Parsons, Simon'

_publ_section_title
;
 Crystal structure of the ionic liquid EtNH(3)NO(3)-Insights into the
 thermal phase behavior of protic ionic liquids.
;
_journal_issue 46
_journal_name_full 'Physical chemistry chemical physics : PCCP'
_journal_page_first 16041
_journal_page_last 16046
_journal_paper_doi 10.1039/c2cp43079g
_journal_volume 14
_journal_year 2012
_chemical_compound_source 'Wesley Henderson, USNA'
_chemical_formula_moiety 'C2 H8 N, N O3'
_chemical_formula_sum 'C2 H8 N2 O3'
_chemical_formula_weight 108.10
_space_group_IT_number 14
_symmetry_cell_setting monoclinic
_symmetry_space_group_name_Hall '-P 2ybc'
_symmetry_space_group_name_H-M 'P 1 21/c 1'
_atom_sites_solution_hydrogens mixed
_atom_sites_solution_primary direct
_audit_creation_date 06-01-10
_audit_creation_method CRYSTALS_ver_12.82
_cell_angle_alpha 90
_cell_angle_beta 113.110(2)
_cell_angle_gamma 90
_cell_formula_units_Z 8
_cell_length_a 9.7872(3)
_cell_length_b 11.4041(4)
_cell_length_c 9.8847(3)
_cell_measurement_reflns_used 3943
_cell_measurement_temperature 100
_cell_measurement_theta_max 34
_cell_measurement_theta_min 3
_cell_volume 1014.74(6)
_computing_cell_refinement 'SAINT (Siemens ,1995)'
_computing_data_collection 'SMART (Siemens, 1993)'
_computing_data_reduction 'SAINT (Siemens ,1995)'
_computing_molecular_graphics 'CAMERON (Watkin et al., 1996) & XP'
_computing_publication_material 'CRYSTALS, XCIF, PLATON'
_computing_structure_refinement 'CRYSTALS (Betteridge et al., 2003)'
_computing_structure_solution 'SIR92 (Altomare et al., 1994)'
_diffrn_ambient_temperature 100
_diffrn_measured_fraction_theta_full 0.996
_diffrn_measured_fraction_theta_max 0.996
_diffrn_measurement_device_type 'Bruker SMART'
_diffrn_measurement_method \w
_diffrn_radiation_monochromator graphite
_diffrn_radiation_type 'Mo K\a'
_diffrn_radiation_wavelength 0.71073
_diffrn_reflns_av_R_equivalents 0.037
_diffrn_reflns_limit_h_max 14
_diffrn_reflns_limit_h_min -15
_diffrn_reflns_limit_k_max 18
_diffrn_reflns_limit_k_min 0
_diffrn_reflns_limit_l_max 15
_diffrn_reflns_limit_l_min 0
_diffrn_reflns_number 18275
_diffrn_reflns_reduction_process
;
Merged with SORTAV
R.H. Blessing, (1997) J. Appl Cryst. (1997), 30, 421-426.
;
_diffrn_reflns_theta_full 35.008
_diffrn_reflns_theta_max 35.008
_diffrn_reflns_theta_min 2.262
_diffrn_standards_number 0
_exptl_absorpt_coefficient_mu 0.130
_exptl_absorpt_correction_T_max 0.96
_exptl_absorpt_correction_T_min 0.78
_exptl_absorpt_correction_type multi-scan
_exptl_absorpt_process_details SADABS
_exptl_crystal_colour colourless
_exptl_crystal_density_diffrn 1.415
_exptl_crystal_description cylinder
_exptl_crystal_F_000 464
_exptl_crystal_recrystallization_method
;
A crystal was grown in a capillary by laser-assisted zone-refinement
at 260 K. Data were first collected at 260 K and then at 150 and 100 K.
;
_exptl_crystal_size_max 4.00
_exptl_crystal_size_mid 0.32
_exptl_crystal_size_min 0.32
_refine_diff_density_max 0.42
_refine_diff_density_min -0.26
_refine_ls_extinction_method None
_refine_ls_goodness_of_fit_ref 0.9832
_refine_ls_hydrogen_treatment mixed
_refine_ls_matrix_type full
_refine_ls_number_parameters 185
_refine_ls_number_reflns 4461
_refine_ls_number_restraints 50
_refine_ls_R_factor_all 0.0528
_refine_ls_R_factor_gt 0.0355
_refine_ls_shift/su_max 0.007083
_refine_ls_structure_factor_coef Fsqd
_refine_ls_weighting_details
;
w=1/[\s^2^(F^2^) + ( 0.05P)^2^ + 0.09P]
where P=(max(Fo^2^,0) + 2Fc^2^)/3
;
_refine_ls_weighting_scheme calc
_refine_ls_wR_factor_all 0.0938
_refine_ls_wR_factor_gt 0.0838
_refine_ls_wR_factor_ref 0.0938
_reflns_limit_h_max 14
_reflns_limit_h_min -15
_reflns_limit_k_max 18
_reflns_limit_k_min 0
_reflns_limit_l_max 15
_reflns_limit_l_min 0
_reflns_number_gt 3343
_reflns_number_total 4463
_reflns_threshold_expression I>2.00u(I)
_oxford_diffrn_Wilson_B_factor 1.49
_oxford_diffrn_Wilson_scale 0.17
_oxford_refine_ls_scale 2.514(19)
_oxford_structure_analysis_title '[EtNH3][NO3] in P2(1)/c at 100 K'
_cod_data_source_file c2cp43079g.txt
_cod_data_source_block SP60013
_cod_depositor_comments
;
The following automatic conversions were performed:

'_symmetry_cell_setting' value 'Monoclinic' changed to 'monoclinic'
according to /home/saulius/struct/CIF-dictionaries/cif_core.dic
dictionary named 'cif_core.dic' version 2.4.2 from 2011-04-26.

Automatic conversion script
Id: cif_fix_values 1891 2012-01-12 08:04:46Z andrius 

The following automatic conversions were performed:

'_atom_sites_solution_hydrogens' value 'geom/difmap' was changed to
'mixed'.

Automatic conversion script
Id: cif_fix_values 6452 2018-10-05 10:23:21Z andrius 
;
_cod_original_sg_symbol_H-M 'P 21/c '
_cod_database_code 7208840

loop_
_symmetry_equiv_pos_as_xyz
x,y,z
-x,-y,-z
-x,y+1/2,-z+1/2
x,-y+1/2,z+1/2

loop_
_atom_site_label
_atom_site_type_symbol
_atom_site_fract_x
_atom_site_fract_y
_atom_site_fract_z
_atom_site_U_iso_or_equiv
_atom_site_occupancy
_atom_site_adp_type
_atom_site_refinement_flags_posn
N11 N 0.83255(7) 0.63834(5) 0.00608(7) 0.0184 1.0000 Uani D
C11 C 0.69637(8) 0.70337(6) -0.08909(7) 0.0191 1.0000 Uani D
C21 C 0.59317(9) 0.72318(9) -0.01138(9) 0.0291 1.0000 Uani D
N12 N 0.81310(6) 0.12856(5) 0.02209(6) 0.0158 1.0000 Uani D
C12 C 0.67336(8) 0.07500(7) -0.08488(8) 0.0205 1.0000 Uani D
C22 C 0.69350(8) 0.02730(7) -0.21880(8) 0.0211 1.0000 Uani D
N13 N 0.95511(6) 0.88021(5) 0.22637(6) 0.0160 1.0000 Uani .
O13 O 0.97661(6) 0.96662(5) 0.30944(6) 0.0251 1.0000 Uani .
O23 O 0.93966(6) 0.77978(5) 0.27211(6) 0.0203 1.0000 Uani .
O33 O 0.94649(6) 0.89246(5) 0.09697(6) 0.0203 1.0000 Uani .
N14 N 0.71739(7) 0.38773(5) -0.17557(7) 0.0170 1.0000 Uani .
O14 O 0.71203(7) 0.39716(5) -0.05140(6) 0.0257 1.0000 Uani .
O24 O 0.79083(7) 0.30491(5) -0.19922(6) 0.0246 1.0000 Uani .
O34 O 0.65137(7) 0.45840(6) -0.27576(6) 0.0273 1.0000 Uani .
H11 H 0.8770(9) 0.6747(7) 0.0883(7) 0.023(3) 1.0000 Uiso D
H21 H 0.8933(10) 0.6323(11) -0.0372(10) 0.042(4) 1.0000 Uiso D
H31 H 0.8088(12) 0.5685(7) 0.0250(9) 0.025(3) 1.0000 Uiso D
H12 H 0.8394(12) 0.1867(7) -0.0184(10) 0.025(3) 1.0000 Uiso D
H22 H 0.8027(12) 0.1544(7) 0.1011(10) 0.024(3) 1.0000 Uiso D
H32 H 0.8818(13) 0.0770(10) 0.0472(12) 0.024(3) 1.0000 Uiso D
H111 H 0.7293(9) 0.7763(6) -0.1146(8) 0.0256(18) 1.0000 Uiso D
H112 H 0.6503(9) 0.6568(6) -0.1764(7) 0.0256(18) 1.0000 Uiso D
H211 H 0.5068(8) 0.7684(7) -0.0750(9) 0.043(2) 1.0000 Uiso D
H212 H 0.6449(9) 0.7670(7) 0.0804(8) 0.043(2) 1.0000 Uiso D
H213 H 0.5595(9) 0.6483(6) 0.0119(9) 0.043(2) 1.0000 Uiso D
H121 H 0.5999(9) 0.1358(7) -0.1117(9) 0.029(2) 1.0000 Uiso D
H122 H 0.6458(9) 0.0141(7) -0.0318(9) 0.029(2) 1.0000 Uiso D
H221 H 0.6002(9) -0.0109(7) -0.2828(8) 0.0307(16) 1.0000 Uiso D
H222 H 0.7164(8) 0.0900(7) -0.2732(8) 0.0307(16) 1.0000 Uiso D
H223 H 0.7745(9) -0.0311(7) -0.1893(9) 0.0307(16) 1.0000 Uiso D

loop_
_atom_site_aniso_label
_atom_site_aniso_U_11
_atom_site_aniso_U_22
_atom_site_aniso_U_33
_atom_site_aniso_U_23
_atom_site_aniso_U_13
_atom_site_aniso_U_12
N11 0.0218(3) 0.0177(3) 0.0163(2) 0.00002(19) 0.0080(2) 0.0024(2)
C11 0.0211(3) 0.0199(3) 0.0146(3) 0.0025(2) 0.0054(2) 0.0015(2)
C21 0.0216(3) 0.0435(5) 0.0225(3) 0.0030(3) 0.0088(3) 0.0081(3)
N12 0.0174(2) 0.0158(2) 0.0148(2) -0.00045(18) 0.00702(18) -0.00110(19)
C12 0.0179(3) 0.0268(3) 0.0176(3) -0.0049(2) 0.0078(2) -0.0046(2)
C22 0.0251(3) 0.0223(3) 0.0164(3) -0.0039(2) 0.0088(2) -0.0035(3)
N13 0.0130(2) 0.0183(3) 0.0165(2) -0.00155(19) 0.00551(17) 0.00108(18)
O13 0.0251(2) 0.0233(3) 0.0249(3) -0.0101(2) 0.0078(2) -0.0005(2)
O23 0.0235(2) 0.0197(2) 0.0187(2) 0.00311(18) 0.00942(18) 0.00045(18)
O33 0.0241(2) 0.0215(2) 0.0170(2) 0.00211(17) 0.00999(18) 0.00126(19)
N14 0.0185(2) 0.0165(2) 0.0173(2) -0.00205(19) 0.00832(19) -0.00227(19)
O14 0.0374(3) 0.0256(3) 0.0189(2) -0.00280(19) 0.0162(2) -0.0018(2)
O24 0.0360(3) 0.0166(2) 0.0292(3) 0.00353(19) 0.0212(2) 0.0062(2)
O34 0.0292(3) 0.0313(3) 0.0205(2) 0.0053(2) 0.0088(2) 0.0122(2)

loop_
_atom_type_symbol
_atom_type_scat_dispersion_real
_atom_type_scat_dispersion_imag
_atom_type_scat_Cromer_Mann_a1
_atom_type_scat_Cromer_Mann_b1
_atom_type_scat_Cromer_Mann_a2
_atom_type_scat_Cromer_Mann_b2
_atom_type_scat_Cromer_Mann_a3
_atom_type_scat_Cromer_Mann_b3
_atom_type_scat_Cromer_Mann_a4
_atom_type_scat_Cromer_Mann_b4
_atom_type_scat_Cromer_Mann_c
_atom_type_scat_source
C 0.0033 0.0016 2.3100 20.8439 1.0200 10.2075 1.5886 0.5687 0.8650 51.6512 0.2156 'International Tables Vol C 4.2.6.8 and 6.1.1.4'
H 0.0000 0.0000 0.4930 10.5109 0.3229 26.1257 0.1402 3.1424 0.0408 57.7998 0.0030 'International Tables Vol C 4.2.6.8 and 6.1.1.4'
N 0.0061 0.0033 12.2126 0.0057 3.1322 9.8933 2.0125 28.9975 1.1663 0.5826 -11.5290 'International Tables Vol C 4.2.6.8 and 6.1.1.4'
O 0.0106 0.0060 3.0485 13.2771 2.2868 5.7011 1.5463 0.3239 0.8670 32.9089 0.2508 'International Tables Vol C 4.2.6.8 and 6.1.1.4'

loop_
_geom_angle_atom_site_label_1
_geom_angle_atom_site_label_2
_geom_angle_atom_site_label_3
_geom_angle
_geom_angle_publ_flag
C11 N11 H11 110.5(6) no
C11 N11 H21 110.3(8) no
H11 N11 H21 108.41(10) no
C11 N11 H31 110.0(7) no
H11 N11 H31 108.38(10) no
H21 N11 H31 109.2(10) no
N11 C11 C21 111.39(6) yes
N11 C11 H111 106.7(5) no
C21 C11 H111 111.4(5) no
N11 C11 H112 106.2(5) no
C21 C11 H112 111.6(5) no
H111 C11 H112 109.25(7) no
C11 C21 H211 109.5(5) no
C11 C21 H212 110.0(5) no
H211 C21 H212 109.05(7) no
C11 C21 H213 110.2(5) no
H211 C21 H213 109.05(7) no
H212 C21 H213 109.04(7) no
C12 N12 H12 110.0(7) no
C12 N12 H22 111.9(7) no
H12 N12 H22 108.39(10) no
C12 N12 H32 108.8(8) no
H12 N12 H32 108.6(10) no
H22 N12 H32 109.0(10) no
N12 C12 C22 111.66(6) yes
N12 C12 H121 106.2(5) no
C22 C12 H121 111.0(5) no
N12 C12 H122 106.4(5) no
C22 C12 H122 112.0(5) no
H121 C12 H122 109.23(10) no
C12 C22 H221 108.3(5) no
C12 C22 H222 110.9(5) no
H221 C22 H222 109.07(10) no
C12 C22 H223 110.4(5) no
H221 C22 H223 109.04(10) no
H222 C22 H223 109.04(10) no
O13 N13 O23 119.63(6) yes
O13 N13 O33 120.62(6) yes
O23 N13 O33 119.74(6) yes
O14 N14 O24 119.40(6) yes
O14 N14 O34 121.06(6) yes
O24 N14 O34 119.53(6) yes

loop_
_geom_bond_atom_site_label_1
_geom_bond_atom_site_label_2
_geom_bond_distance
_geom_bond_publ_flag
N11 C11 1.4923(9) yes
N11 H11 0.862(6) no
N11 H21 0.860(8) no
N11 H31 0.870(8) no
C11 C21 1.5068(11) yes
C11 H111 0.961(6) no
C11 H112 0.961(6) no
C21 H211 0.980(6) no
C21 H212 0.984(6) no
C21 H213 0.975(6) no
N12 C12 1.4921(9) yes
N12 H12 0.864(8) no
N12 H22 0.878(8) no
N12 H32 0.853(12) no
C12 C22 1.5139(10) yes
C12 H121 0.958(8) no
C12 H122 0.970(8) no
C22 H221 0.985(8) no
C22 H222 0.972(8) no
C22 H223 0.987(8) no
N13 O13 1.2466(8) yes
N13 O23 1.2620(8) yes
N13 O33 1.2562(8) yes
N14 O14 1.2535(8) yes
N14 O24 1.2630(8) yes
N14 O34 1.2431(8) yes
